data_4118674
loop_
_publ_author_name
'Daniel A. Evans'
'Alan H. Cowley'

_publ_section_title
;
 Unique Radical Dearomatization and Two-Electron Reduction of a
 Redox-Active Ligand
;
_journal_name_full 'Journal of the American Chemical Society'
_journal_page_first 15672
_journal_page_last 15675
_journal_paper_doi 10.1021/ja307050r
_journal_volume 134
_journal_year 2012
_chemical_formula_moiety 'C44 H58 N2'
_chemical_formula_sum 'C44 H58 N2'
_chemical_formula_weight 614.92
_chemical_name_systematic
;
 ?
;
_space_group_IT_number 14
_symmetry_cell_setting monoclinic
_symmetry_space_group_name_Hall '-P 2ybc'
_symmetry_space_group_name_H-M 'P 1 21/c 1'
_atom_sites_solution_hydrogens geom
_atom_sites_solution_primary direct
_atom_sites_solution_secondary difmap
_audit_creation_method SHELXL-97
_cell_angle_alpha 90.00
_cell_angle_beta 103.111(4)
_cell_angle_gamma 90.00
_cell_formula_units_Z 4
_cell_length_a 9.841(4)
_cell_length_b 25.042(8)
_cell_length_c 16.187(6)
_cell_measurement_reflns_used 6317
_cell_measurement_temperature 153(2)
_cell_measurement_theta_max 25.0473
_cell_measurement_theta_min 1.5256
_cell_volume 3885(2)
_computing_cell_refinement 'CrystalClear (Rigaku Inc., 2008)'
_computing_data_collection 'CrystalClear (Rigaku Inc., 2008)'
_computing_data_reduction 'CrystalClear (Rigaku Inc., 2008)'
_computing_molecular_graphics 'XP SHELXTL/PC, Siemens Analytical'
_computing_structure_refinement 'XL SHELXTL/PC, Siemens Analytical'
_computing_structure_solution
;

SIR97 - Altomare A., Burla M.C., Camalli M., Cascarano G.L., Giacovazzo C., 
Guagliardi A., Moliterni A.G.G., Polidori G.,Spagna R.
;
_diffrn_ambient_temperature 153(2)
_diffrn_measured_fraction_theta_full 0.993
_diffrn_measured_fraction_theta_max 0.993
_diffrn_measurement_device_type 'Rigaku SCX-Mini Mercury CCD'
_diffrn_measurement_method \w-scans
_diffrn_radiation_monochromator graphite
_diffrn_radiation_source 'fine-focus sealed tube'
_diffrn_radiation_type MoK\a
_diffrn_radiation_wavelength 0.71073
_diffrn_reflns_av_R_equivalents 0.0591
_diffrn_reflns_av_sigmaI/netI 0.0497
_diffrn_reflns_limit_h_max 11
_diffrn_reflns_limit_h_min -11
_diffrn_reflns_limit_k_max 27
_diffrn_reflns_limit_k_min -29
_diffrn_reflns_limit_l_max 19
_diffrn_reflns_limit_l_min -19
_diffrn_reflns_number 29416
_diffrn_reflns_theta_full 25.09
_diffrn_reflns_theta_max 25.09
_diffrn_reflns_theta_min 1.53
_exptl_absorpt_coefficient_mu 0.060
_exptl_absorpt_correction_T_max 1.0000
_exptl_absorpt_correction_T_min 0.8626
_exptl_absorpt_correction_type multi-scan
_exptl_absorpt_process_details
;
Abscor. T. Higashi. (2001). Rigaku Corp. Tokyo, Japan
;
_exptl_crystal_colour Red
_exptl_crystal_density_diffrn 1.051
_exptl_crystal_description Chip
_exptl_crystal_F_000 1344
_exptl_crystal_size_max 0.29
_exptl_crystal_size_mid 0.23
_exptl_crystal_size_min 0.19
_refine_diff_density_max 0.184
_refine_diff_density_min -0.260
_refine_diff_density_rms 0.051
_refine_ls_extinction_method none
_refine_ls_goodness_of_fit_ref 1.064
_refine_ls_hydrogen_treatment constr
_refine_ls_matrix_type full
_refine_ls_number_parameters 461
_refine_ls_number_reflns 6859
_refine_ls_number_restraints 56
_refine_ls_restrained_S_all 1.091
_refine_ls_R_factor_all 0.0880
_refine_ls_R_factor_gt 0.0621
_refine_ls_shift/su_max 0.000
_refine_ls_shift/su_mean 0.000
_refine_ls_structure_factor_coef Fsqd
_refine_ls_weighting_details 'calc w=1/[\s^2^(Fo^2^)+(0.0649P)^2^+1.7724P] where P=(Fo^2^+2Fc^2^)/3'
_refine_ls_weighting_scheme calc
_refine_ls_wR_factor_gt 0.1465
_refine_ls_wR_factor_ref 0.1731
_reflns_number_gt 5063
_reflns_number_total 6859
_reflns_threshold_expression >2sigma(I)
_cod_data_source_file ja307050r_si_002.cif
_cod_data_source_block shelxl
_cod_database_code 4118674

loop_
_symmetry_equiv_pos_as_xyz
'x, y, z'
'-x, y+1/2, -z+1/2'
'-x, -y, -z'
'x, -y-1/2, z-1/2'

loop_
_atom_site_label
_atom_site_type_symbol
_atom_site_fract_x
_atom_site_fract_y
_atom_site_fract_z
_atom_site_U_iso_or_equiv
_atom_site_adp_type
_atom_site_occupancy
_atom_site_symmetry_multiplicity
_atom_site_calc_flag
_atom_site_refinement_flags
_atom_site_disorder_assembly
_atom_site_disorder_group
C1 C 0.2630(2) 0.26698(9) 0.83397(13) 0.0337(5) Uani 1 1 d . . .
C2 C 0.2475(2) 0.27410(9) 0.74101(13) 0.0345(5) Uani 1 1 d . . .
C3 C 0.1972(3) 0.24102(10) 0.67092(14) 0.0409(6) Uani 1 1 d . . .
H3 H 0.1607 0.2066 0.6776 0.049 Uiso 1 1 calc R . .
C4 C 0.2027(3) 0.26048(10) 0.59126(14) 0.0426(6) Uani 1 1 d . . .
H4 H 0.1736 0.2380 0.5432 0.051 Uiso 1 1 calc R . .
C5 C 0.2496(2) 0.31186(10) 0.57978(13) 0.0401(6) Uani 1 1 d . . .
H5 H 0.2504 0.3237 0.5241 0.048 Uiso 1 1 calc R . .
C6 C 0.2956(2) 0.34634(9) 0.64844(13) 0.0344(5) Uani 1 1 d . . .
C7 C 0.2984(2) 0.32478(9) 0.72825(13) 0.0328(5) Uani 1 1 d . . .
C8 C 0.3407(2) 0.40404(9) 0.64257(14) 0.0380(5) Uani 1 1 d . . .
H8 H 0.3875 0.4056 0.5939 0.046 Uiso 1 1 calc R . .
C9 C 0.4536(2) 0.42152(9) 0.72331(14) 0.0372(5) Uani 1 1 d . . .
H9 H 0.4415 0.4609 0.7288 0.045 Uiso 1 1 calc R . .
C10 C 0.4331(2) 0.39736(9) 0.80563(14) 0.0368(5) Uani 1 1 d . . .
H10 H 0.4734 0.4147 0.8576 0.044 Uiso 1 1 calc R . .
C11 C 0.3602(2) 0.35241(9) 0.80728(13) 0.0335(5) Uani 1 1 d . . .
C12 C 0.3312(2) 0.31758(9) 0.87614(13) 0.0334(5) Uani 1 1 d . A .
C13 C 0.1656(2) 0.18131(9) 0.83927(13) 0.0357(5) Uani 1 1 d . . .
C14 C 0.0220(3) 0.17432(10) 0.83481(15) 0.0434(6) Uani 1 1 d . . .
C15 C -0.0411(3) 0.12755(11) 0.79844(17) 0.0532(7) Uani 1 1 d . . .
H15 H -0.1383 0.1225 0.7932 0.064 Uiso 1 1 calc R . .
C16 C 0.0350(3) 0.08855(11) 0.76997(18) 0.0586(7) Uani 1 1 d . . .
H16 H -0.0102 0.0572 0.7443 0.070 Uiso 1 1 calc R . .
C17 C 0.1773(3) 0.09465(10) 0.77846(17) 0.0530(7) Uani 1 1 d . . .
H17 H 0.2289 0.0668 0.7601 0.064 Uiso 1 1 calc R . .
C18 C 0.2469(3) 0.14101(9) 0.81356(14) 0.0396(6) Uani 1 1 d . . .
C19 C -0.0591(3) 0.21758(11) 0.86893(16) 0.0535(7) Uani 1 1 d D . .
H19 H 0.0061 0.2337 0.9192 0.064 Uiso 1 1 calc R . .
C20 C -0.1041(4) 0.26244(13) 0.8049(2) 0.0824(11) Uani 1 1 d D . .
H20A H -0.0221 0.2769 0.7878 0.124 Uiso 1 1 calc R . .
H20B H -0.1491 0.2908 0.8308 0.124 Uiso 1 1 calc R . .
H20C H -0.1701 0.2484 0.7549 0.124 Uiso 1 1 calc R . .
C21 C -0.1837(4) 0.19553(16) 0.9003(3) 0.0965(13) Uani 1 1 d D . .
H21A H -0.2521 0.1805 0.8523 0.145 Uiso 1 1 calc R . .
H21B H -0.2271 0.2244 0.9261 0.145 Uiso 1 1 calc R . .
H21C H -0.1516 0.1675 0.9425 0.145 Uiso 1 1 calc R . .
C22 C 0.4045(3) 0.14655(10) 0.82698(15) 0.0446(6) Uani 1 1 d D . .
H22 H 0.4267 0.1854 0.8241 0.054 Uiso 1 1 calc R . .
C23 C 0.4636(3) 0.11751(13) 0.76001(18) 0.0663(8) Uani 1 1 d D . .
H23A H 0.4503 0.0789 0.7649 0.099 Uiso 1 1 calc R . .
H23B H 0.5634 0.1254 0.7687 0.099 Uiso 1 1 calc R . .
H23C H 0.4150 0.1296 0.7034 0.099 Uiso 1 1 calc R . .
C24 C 0.4749(3) 0.12631(14) 0.91558(16) 0.0660(8) Uani 1 1 d D . .
H24A H 0.4439 0.1478 0.9584 0.099 Uiso 1 1 calc R . .
H24B H 0.5764 0.1293 0.9238 0.099 Uiso 1 1 calc R . .
H24C H 0.4497 0.0889 0.9212 0.099 Uiso 1 1 calc R . .
C25 C 0.4167(3) 0.37015(9) 0.99842(13) 0.0388(6) Uani 1 1 d . A .
C26 C 0.3371(3) 0.41510(10) 1.00822(16) 0.0504(7) Uani 1 1 d D . .
C27 C 0.4050(3) 0.45738(11) 1.05682(17) 0.0582(7) Uani 1 1 d . A .
H27 H 0.3533 0.4883 1.0643 0.070 Uiso 1 1 calc R . .
C28 C 0.5446(3) 0.45527(11) 1.09399(16) 0.0558(7) Uani 1 1 d . . .
H28 H 0.5884 0.4846 1.1268 0.067 Uiso 1 1 calc R A .
C29 C 0.6218(3) 0.41064(11) 1.08393(15) 0.0510(7) Uani 1 1 d . A .
H29 H 0.7185 0.4096 1.1101 0.061 Uiso 1 1 calc R . .
C30 C 0.5601(3) 0.36693(10) 1.03594(14) 0.0433(6) Uani 1 1 d . . .
C31 C 0.1763(7) 0.4115(5) 0.9856(5) 0.057(3) Uani 0.41 1 d PDU A 1
H31 H 0.1502 0.3745 0.9643 0.068 Uiso 0.41 1 calc PR A 1
C32 C 0.1185(9) 0.4506(5) 0.9129(5) 0.099(3) Uani 0.41 1 d PDU A 1
H32A H 0.0278 0.4378 0.8806 0.148 Uiso 0.41 1 calc PR A 1
H32B H 0.1836 0.4529 0.8753 0.148 Uiso 0.41 1 calc PR A 1
H32C H 0.1074 0.4860 0.9363 0.148 Uiso 0.41 1 calc PR A 1
C33 C 0.1099(8) 0.4216(5) 1.0594(6) 0.094(3) Uani 0.41 1 d PDU A 1
H33A H 0.1397 0.3939 1.1026 0.141 Uiso 0.41 1 calc PR A 1
H33B H 0.0081 0.4207 1.0398 0.141 Uiso 0.41 1 calc PR A 1
H33C H 0.1388 0.4567 1.0839 0.141 Uiso 0.41 1 calc PR A 1
C31A C 0.1847(6) 0.4200(4) 0.9583(5) 0.0503(16) Uani 0.59 1 d PDU A 2
H31A H 0.1756 0.4000 0.9039 0.060 Uiso 0.59 1 calc PR A 2
C32A C 0.1364(6) 0.47573(19) 0.9370(4) 0.0544(15) Uani 0.59 1 d PDU A 2
H32D H 0.1407 0.4959 0.9895 0.082 Uiso 0.59 1 calc PR A 2
H32E H 0.0401 0.4752 0.9035 0.082 Uiso 0.59 1 calc PR A 2
H32F H 0.1966 0.4928 0.9041 0.082 Uiso 0.59 1 calc PR A 2
C33A C 0.0948(6) 0.3912(3) 1.0110(5) 0.091(2) Uani 0.59 1 d PDU A 2
H33D H 0.0856 0.4138 1.0588 0.136 Uiso 0.59 1 calc PR A 2
H33E H 0.1394 0.3574 1.0324 0.136 Uiso 0.59 1 calc PR A 2
H33F H 0.0021 0.3840 0.9752 0.136 Uiso 0.59 1 calc PR A 2
C34 C 0.6413(3) 0.31635(11) 1.02668(18) 0.0544(7) Uani 1 1 d D A .
H34 H 0.6110 0.3045 0.9663 0.065 Uiso 1 1 calc R . .
C35 C 0.6043(4) 0.27166(13) 1.0818(2) 0.0841(11) Uani 1 1 d D . .
H35A H 0.6570 0.2394 1.0748 0.126 Uiso 1 1 calc R A .
H35B H 0.5041 0.2641 1.0645 0.126 Uiso 1 1 calc R . .
H35C H 0.6279 0.2827 1.1414 0.126 Uiso 1 1 calc R . .
C36 C 0.7990(3) 0.32441(15) 1.0452(3) 0.0861(11) Uani 1 1 d D . .
H36A H 0.8336 0.3332 1.1053 0.129 Uiso 1 1 calc R A .
H36B H 0.8210 0.3536 1.0101 0.129 Uiso 1 1 calc R . .
H36C H 0.8438 0.2915 1.0320 0.129 Uiso 1 1 calc R . .
C37 C 0.2132(3) 0.44340(10) 0.61995(17) 0.0513(7) Uani 1 1 d . . .
C38 C 0.1105(3) 0.42426(13) 0.5392(2) 0.0742(10) Uani 1 1 d . . .
H38A H 0.0713 0.3897 0.5499 0.111 Uiso 1 1 calc R . .
H38B H 0.1597 0.4205 0.4932 0.111 Uiso 1 1 calc R . .
H38C H 0.0350 0.4504 0.5228 0.111 Uiso 1 1 calc R . .
C39 C 0.1364(3) 0.44724(13) 0.6919(2) 0.0715(9) Uani 1 1 d . . .
H39A H 0.0556 0.4709 0.6748 0.107 Uiso 1 1 calc R . .
H39B H 0.1995 0.4616 0.7427 0.107 Uiso 1 1 calc R . .
H39C H 0.1047 0.4116 0.7042 0.107 Uiso 1 1 calc R . .
C40 C 0.2637(4) 0.49924(12) 0.6006(2) 0.0815(11) Uani 1 1 d . . .
H40A H 0.3105 0.4968 0.5533 0.122 Uiso 1 1 calc R . .
H40B H 0.3293 0.5131 0.6508 0.122 Uiso 1 1 calc R . .
H40C H 0.1836 0.5234 0.5852 0.122 Uiso 1 1 calc R . .
C41 C 0.6076(3) 0.41350(10) 0.71284(16) 0.0450(6) Uani 1 1 d . . .
C42 C 0.6338(3) 0.35551(11) 0.69069(19) 0.0582(7) Uani 1 1 d . . .
H42A H 0.7319 0.3512 0.6884 0.087 Uiso 1 1 calc R . .
H42B H 0.5740 0.3465 0.6354 0.087 Uiso 1 1 calc R . .
H42C H 0.6125 0.3317 0.7341 0.087 Uiso 1 1 calc R . .
C43 C 0.6355(3) 0.45034(12) 0.64212(18) 0.0599(7) Uani 1 1 d . . .
H43A H 0.6148 0.4874 0.6545 0.090 Uiso 1 1 calc R . .
H43B H 0.5758 0.4396 0.5876 0.090 Uiso 1 1 calc R . .
H43C H 0.7337 0.4474 0.6393 0.090 Uiso 1 1 calc R . .
C44 C 0.7119(3) 0.42935(13) 0.79503(19) 0.0645(8) Uani 1 1 d . . .
H44A H 0.7051 0.4041 0.8401 0.097 Uiso 1 1 calc R . .
H44B H 0.6903 0.4654 0.8118 0.097 Uiso 1 1 calc R . .
H44C H 0.8067 0.4287 0.7856 0.097 Uiso 1 1 calc R . .
N1 N 0.22972(19) 0.22894(7) 0.87839(11) 0.0354(4) Uani 1 1 d . . .
N2 N 0.3496(2) 0.32379(7) 0.95621(11) 0.0385(5) Uani 1 1 d . . .

loop_
_atom_site_aniso_label
_atom_site_aniso_U_11
_atom_site_aniso_U_22
_atom_site_aniso_U_33
_atom_site_aniso_U_23
_atom_site_aniso_U_13
_atom_site_aniso_U_12
C1 0.0418(12) 0.0287(12) 0.0278(11) -0.0024(9) 0.0021(9) 0.0016(9)
C2 0.0445(13) 0.0308(13) 0.0263(11) -0.0007(9) 0.0042(10) 0.0021(10)
C3 0.0563(15) 0.0329(13) 0.0303(12) -0.0028(9) 0.0033(11) -0.0031(11)
C4 0.0558(15) 0.0393(14) 0.0287(12) -0.0051(10) 0.0011(11) -0.0006(11)
C5 0.0506(14) 0.0429(15) 0.0241(11) 0.0015(10) 0.0028(10) 0.0038(11)
C6 0.0384(12) 0.0344(13) 0.0285(11) 0.0013(9) 0.0039(9) 0.0035(10)
C7 0.0401(12) 0.0306(13) 0.0256(11) -0.0029(9) 0.0032(9) 0.0023(9)
C8 0.0461(13) 0.0356(13) 0.0309(11) 0.0031(9) 0.0059(10) 0.0009(10)
C9 0.0473(14) 0.0290(13) 0.0345(12) 0.0012(9) 0.0078(10) -0.0010(10)
C10 0.0473(14) 0.0306(13) 0.0302(11) -0.0032(9) 0.0039(10) 0.0014(10)
C11 0.0426(13) 0.0285(12) 0.0276(11) -0.0020(9) 0.0042(9) 0.0034(10)
C12 0.0438(13) 0.0283(12) 0.0264(11) -0.0014(9) 0.0043(9) 0.0011(9)
C13 0.0464(13) 0.0314(13) 0.0270(11) 0.0021(9) 0.0036(10) -0.0035(10)
C14 0.0456(14) 0.0463(15) 0.0360(12) -0.0004(10) 0.0044(11) -0.0031(11)
C15 0.0513(16) 0.0526(18) 0.0532(16) -0.0046(13) 0.0065(13) -0.0140(13)
C16 0.0686(19) 0.0382(16) 0.0660(18) -0.0092(13) 0.0092(15) -0.0194(14)
C17 0.0679(19) 0.0321(15) 0.0580(16) -0.0055(12) 0.0121(14) -0.0016(12)
C18 0.0497(14) 0.0314(13) 0.0370(12) 0.0030(10) 0.0084(11) 0.0000(10)
C19 0.0449(15) 0.0649(19) 0.0473(15) -0.0085(13) 0.0032(12) 0.0049(13)
C20 0.077(2) 0.082(3) 0.078(2) -0.0056(19) -0.0034(18) 0.0328(19)
C21 0.068(2) 0.118(3) 0.115(3) -0.036(3) 0.045(2) -0.013(2)
C22 0.0499(15) 0.0392(14) 0.0456(14) -0.0003(11) 0.0125(11) 0.0020(11)
C23 0.067(2) 0.080(2) 0.0558(17) -0.0094(15) 0.0222(15) 0.0044(16)
C24 0.0521(17) 0.098(3) 0.0468(16) 0.0050(15) 0.0087(14) 0.0027(16)
C25 0.0579(15) 0.0321(13) 0.0240(11) -0.0015(9) 0.0039(10) -0.0055(11)
C26 0.0616(17) 0.0404(15) 0.0442(14) -0.0113(11) 0.0013(12) 0.0007(12)
C27 0.077(2) 0.0422(16) 0.0502(16) -0.0158(12) 0.0032(14) 0.0017(14)
C28 0.080(2) 0.0390(16) 0.0419(14) -0.0077(11) -0.0005(14) -0.0128(14)
C29 0.0598(17) 0.0453(16) 0.0405(14) 0.0000(11) -0.0042(12) -0.0123(13)
C30 0.0564(16) 0.0387(14) 0.0329(12) 0.0013(10) 0.0058(11) -0.0068(11)
C31 0.067(4) 0.036(5) 0.057(6) -0.012(5) -0.009(4) 0.005(3)
C32 0.071(6) 0.144(9) 0.077(6) 0.021(7) 0.010(5) 0.001(7)
C33 0.074(5) 0.124(8) 0.085(6) 0.016(5) 0.021(5) -0.034(5)
C31A 0.062(3) 0.035(3) 0.053(4) -0.001(3) 0.011(3) 0.001(2)
C32A 0.045(3) 0.049(3) 0.069(4) -0.004(3) 0.013(3) 0.001(2)
C33A 0.078(4) 0.085(5) 0.110(6) 0.032(4) 0.024(4) -0.024(4)
C34 0.0547(16) 0.0448(16) 0.0606(17) -0.0023(13) 0.0065(13) -0.0011(12)
C35 0.079(2) 0.057(2) 0.113(3) 0.0300(19) 0.015(2) 0.0090(17)
C36 0.060(2) 0.081(3) 0.113(3) -0.014(2) 0.010(2) -0.0006(18)
C37 0.0570(16) 0.0384(15) 0.0515(15) 0.0078(12) -0.0026(13) 0.0077(12)
C38 0.074(2) 0.059(2) 0.070(2) 0.0099(15) -0.0241(16) 0.0134(16)
C39 0.0650(19) 0.063(2) 0.084(2) -0.0011(17) 0.0120(17) 0.0271(16)
C40 0.091(2) 0.0424(19) 0.095(3) 0.0245(17) -0.012(2) 0.0042(16)
C41 0.0459(14) 0.0422(15) 0.0461(14) -0.0018(11) 0.0087(11) -0.0028(11)
C42 0.0518(16) 0.0502(17) 0.0721(19) -0.0060(14) 0.0129(14) 0.0066(13)
C43 0.0656(18) 0.0571(18) 0.0628(18) 0.0000(14) 0.0265(15) -0.0091(14)
C44 0.0497(17) 0.076(2) 0.0630(18) -0.0086(15) 0.0030(14) -0.0121(15)
N1 0.0427(11) 0.0305(11) 0.0311(10) -0.0001(8) 0.0043(8) -0.0028(8)
N2 0.0528(12) 0.0326(11) 0.0282(10) -0.0021(8) 0.0051(9) -0.0026(9)

loop_
_atom_type_symbol
_atom_type_description
_atom_type_scat_dispersion_real
_atom_type_scat_dispersion_imag
_atom_type_scat_source
C C 0.0033 0.0016 'International Tables Vol C Tables 4.2.6.8 and 6.1.1.4'
H H 0.0000 0.0000 'International Tables Vol C Tables 4.2.6.8 and 6.1.1.4'
N N 0.0061 0.0033 'International Tables Vol C Tables 4.2.6.8 and 6.1.1.4'

loop_
_geom_angle_atom_site_label_1
_geom_angle_atom_site_label_2
_geom_angle_atom_site_label_3
_geom_angle
N1 C1 C2 132.6(2)
N1 C1 C12 120.72(19)
C2 C1 C12 106.71(18)
C7 C2 C3 119.3(2)
C7 C2 C1 107.48(18)
C3 C2 C1 133.2(2)
C4 C3 C2 117.6(2)
C4 C3 H3 121.2
C2 C3 H3 121.2
C3 C4 C5 122.1(2)
C3 C4 H4 119.0
C5 C4 H4 119.0
C4 C5 C6 121.4(2)
C4 C5 H5 119.3
C6 C5 H5 119.3
C7 C6 C5 115.6(2)
C7 C6 C8 118.75(19)
C5 C6 C8 125.7(2)
C6 C7 C2 123.8(2)
C6 C7 C11 123.0(2)
C2 C7 C11 113.15(19)
C6 C8 C37 112.4(2)
C6 C8 C9 111.94(18)
C37 C8 C9 113.26(19)
C6 C8 H8 106.2
C37 C8 H8 106.2
C9 C8 H8 106.2
C10 C9 C8 114.13(19)
C10 C9 C41 111.47(19)
C8 C9 C41 112.98(19)
C10 C9 H9 105.8
C8 C9 H9 105.8
C41 C9 H9 105.8
C11 C10 C9 122.1(2)
C11 C10 H10 119.0
C9 C10 H10 119.0
C10 C11 C7 120.0(2)
C10 C11 C12 134.5(2)
C7 C11 C12 105.35(18)
N2 C12 C11 132.8(2)
N2 C12 C1 120.25(19)
C11 C12 C1 106.93(17)
C18 C13 C14 121.7(2)
C18 C13 N1 120.4(2)
C14 C13 N1 117.6(2)
C15 C14 C13 118.2(2)
C15 C14 C19 122.1(2)
C13 C14 C19 119.7(2)
C16 C15 C14 121.1(3)
C16 C15 H15 119.5
C14 C15 H15 119.5
C15 C16 C17 120.3(2)
C15 C16 H16 119.8
C17 C16 H16 119.8
C16 C17 C18 121.5(3)
C16 C17 H17 119.3
C18 C17 H17 119.3
C17 C18 C13 117.1(2)
C17 C18 C22 121.4(2)
C13 C18 C22 121.4(2)
C14 C19 C20 111.9(2)
C14 C19 C21 112.9(3)
C20 C19 C21 111.1(3)
C14 C19 H19 106.8
C20 C19 H19 106.8
C21 C19 H19 106.8
C19 C20 H20A 109.5
C19 C20 H20B 109.5
H20A C20 H20B 109.5
C19 C20 H20C 109.5
H20A C20 H20C 109.5
H20B C20 H20C 109.5
C19 C21 H21A 109.5
C19 C21 H21B 109.5
H21A C21 H21B 109.5
C19 C21 H21C 109.5
H21A C21 H21C 109.5
H21B C21 H21C 109.5
C18 C22 C23 113.3(2)
C18 C22 C24 109.5(2)
C23 C22 C24 110.1(2)
C18 C22 H22 107.9
C23 C22 H22 107.9
C24 C22 H22 107.9
C22 C23 H23A 109.5
C22 C23 H23B 109.5
H23A C23 H23B 109.5
C22 C23 H23C 109.5
H23A C23 H23C 109.5
H23B C23 H23C 109.5
C22 C24 H24A 109.5
C22 C24 H24B 109.5
H24A C24 H24B 109.5
C22 C24 H24C 109.5
H24A C24 H24C 109.5
H24B C24 H24C 109.5
C26 C25 C30 121.9(2)
C26 C25 N2 119.8(2)
C30 C25 N2 118.0(2)
C27 C26 C25 117.7(3)
C27 C26 C31A 121.3(4)
C25 C26 C31A 120.6(4)
C27 C26 C31 120.8(5)
C25 C26 C31 119.7(5)
C28 C27 C26 121.5(3)
C28 C27 H27 119.3
C26 C27 H27 119.3
C27 C28 C29 120.2(2)
C27 C28 H28 119.9
C29 C28 H28 119.9
C28 C29 C30 121.1(3)
C28 C29 H29 119.4
C30 C29 H29 119.4
C29 C30 C25 117.5(2)
C29 C30 C34 122.3(2)
C25 C30 C34 120.2(2)
C33 C31 C32 110.4(7)
C33 C31 C26 114.0(6)
C32 C31 C26 109.0(6)
C33 C31 H31 107.7
C32 C31 H31 107.7
C26 C31 H31 107.7
C32A C31A C26 114.8(6)
C32A C31A C33A 112.0(6)
C26 C31A C33A 106.6(5)
C32A C31A H31A 107.7
C26 C31A H31A 107.7
C33A C31A H31A 107.7
C31A C32A H32D 109.5
C31A C32A H32E 109.5
H32D C32A H32E 109.5
C31A C32A H32F 109.5
H32D C32A H32F 109.5
H32E C32A H32F 109.5
C31A C33A H33D 109.5
C31A C33A H33E 109.5
H33D C33A H33E 109.5
C31A C33A H33F 109.5
H33D C33A H33F 109.5
H33E C33A H33F 109.5
C30 C34 C36 113.8(2)
C30 C34 C35 110.6(2)
C36 C34 C35 110.5(3)
C30 C34 H34 107.2
C36 C34 H34 107.2
C35 C34 H34 107.2
C34 C35 H35A 109.5
C34 C35 H35B 109.5
H35A C35 H35B 109.5
C34 C35 H35C 109.5
H35A C35 H35C 109.5
H35B C35 H35C 109.5
C34 C36 H36A 109.5
C34 C36 H36B 109.5
H36A C36 H36B 109.5
C34 C36 H36C 109.5
H36A C36 H36C 109.5
H36B C36 H36C 109.5
C39 C37 C38 108.9(3)
C39 C37 C40 109.7(3)
C38 C37 C40 106.9(2)
C39 C37 C8 111.6(2)
C38 C37 C8 109.8(2)
C40 C37 C8 109.8(2)
C37 C38 H38A 109.5
C37 C38 H38B 109.5
H38A C38 H38B 109.5
C37 C38 H38C 109.5
H38A C38 H38C 109.5
H38B C38 H38C 109.5
C37 C39 H39A 109.5
C37 C39 H39B 109.5
H39A C39 H39B 109.5
C37 C39 H39C 109.5
H39A C39 H39C 109.5
H39B C39 H39C 109.5
C37 C40 H40A 109.5
C37 C40 H40B 109.5
H40A C40 H40B 109.5
C37 C40 H40C 109.5
H40A C40 H40C 109.5
H40B C40 H40C 109.5
C42 C41 C44 109.4(2)
C42 C41 C43 109.0(2)
C44 C41 C43 106.9(2)
C42 C41 C9 111.3(2)
C44 C41 C9 110.1(2)
C43 C41 C9 110.0(2)
C41 C42 H42A 109.5
C41 C42 H42B 109.5
H42A C42 H42B 109.5
C41 C42 H42C 109.5
H42A C42 H42C 109.5
H42B C42 H42C 109.5
C41 C43 H43A 109.5
C41 C43 H43B 109.5
H43A C43 H43B 109.5
C41 C43 H43C 109.5
H43A C43 H43C 109.5
H43B C43 H43C 109.5
C41 C44 H44A 109.5
C41 C44 H44B 109.5
H44A C44 H44B 109.5
C41 C44 H44C 109.5
H44A C44 H44C 109.5
H44B C44 H44C 109.5
C1 N1 C13 121.07(18)
C12 N2 C25 121.85(19)

loop_
_geom_bond_atom_site_label_1
_geom_bond_atom_site_label_2
_geom_bond_distance
C1 N1 1.280(3)
C1 C2 1.488(3)
C1 C12 1.521(3)
C2 C7 1.397(3)
C2 C3 1.401(3)
C3 C4 1.391(3)
C3 H3 0.9500
C4 C5 1.394(3)
C4 H4 0.9500
C5 C6 1.399(3)
C5 H5 0.9500
C6 C7 1.395(3)
C6 C8 1.521(3)
C7 C11 1.460(3)
C8 C37 1.572(3)
C8 C9 1.574(3)
C8 H8 1.0000
C9 C10 1.518(3)
C9 C41 1.575(3)
C9 H9 1.0000
C10 C11 1.338(3)
C10 H10 0.9500
C11 C12 1.493(3)
C12 N2 1.277(3)
C13 C18 1.408(3)
C13 C14 1.410(3)
C13 N1 1.428(3)
C14 C15 1.392(4)
C14 C19 1.522(4)
C15 C16 1.372(4)
C15 H15 0.9500
C16 C17 1.384(4)
C16 H16 0.9500
C17 C18 1.401(3)
C17 H17 0.9500
C18 C22 1.522(3)
C19 C20 1.524(4)
C19 C21 1.532(4)
C19 H19 1.0000
C20 H20A 0.9800
C20 H20B 0.9800
C20 H20C 0.9800
C21 H21A 0.9800
C21 H21B 0.9800
C21 H21C 0.9800
C22 C23 1.526(3)
C22 C24 1.531(3)
C22 H22 1.0000
C23 H23A 0.9800
C23 H23B 0.9800
C23 H23C 0.9800
C24 H24A 0.9800
C24 H24B 0.9800
C24 H24C 0.9800
C25 C26 1.401(3)
C25 C30 1.406(4)
C25 N2 1.430(3)
C26 C27 1.395(4)
C26 C31A 1.539(6)
C26 C31 1.545(8)
C27 C28 1.370(4)
C27 H27 0.9500
C28 C29 1.382(4)
C28 H28 0.9500
C29 C30 1.399(3)
C29 H29 0.9500
C30 C34 1.523(4)
C31 C33 1.507(7)
C31 C32 1.538(7)
C31 H31 1.0000
C32 H32A 0.9800
C32 H32B 0.9800
C32 H32C 0.9800
C33 H33A 0.9800
C33 H33B 0.9800
C33 H33C 0.9800
C31A C32A 1.489(10)
C31A C33A 1.541(8)
C31A H31A 1.0000
C32A H32D 0.9800
C32A H32E 0.9800
C32A H32F 0.9800
C33A H33D 0.9800
C33A H33E 0.9800
C33A H33F 0.9800
C34 C36 1.526(4)
C34 C35 1.526(4)
C34 H34 1.0000
C35 H35A 0.9800
C35 H35B 0.9800
C35 H35C 0.9800
C36 H36A 0.9800
C36 H36B 0.9800
C36 H36C 0.9800
C37 C39 1.528(4)
C37 C38 1.537(4)
C37 C40 1.540(4)
C38 H38A 0.9800
C38 H38B 0.9800
C38 H38C 0.9800
C39 H39A 0.9800
C39 H39B 0.9800
C39 H39C 0.9800
C40 H40A 0.9800
C40 H40B 0.9800
C40 H40C 0.9800
C41 C42 1.532(4)
C41 C44 1.537(4)
C41 C43 1.543(4)
C42 H42A 0.9800
C42 H42B 0.9800
C42 H42C 0.9800
C43 H43A 0.9800
C43 H43B 0.9800
C43 H43C 0.9800
C44 H44A 0.9800
C44 H44B 0.9800
C44 H44C 0.9800

loop_
_geom_torsion_atom_site_label_1
_geom_torsion_atom_site_label_2
_geom_torsion_atom_site_label_3
_geom_torsion_atom_site_label_4
_geom_torsion
N1 C1 C2 C7 177.9(2)
C12 C1 C2 C7 -1.3(2)
N1 C1 C2 C3 -3.3(5)
C12 C1 C2 C3 177.5(2)
C7 C2 C3 C4 1.0(3)
C1 C2 C3 C4 -177.7(2)
C2 C3 C4 C5 -3.2(4)
C3 C4 C5 C6 0.9(4)
C4 C5 C6 C7 3.4(3)
C4 C5 C6 C8 -176.2(2)
C5 C6 C7 C2 -5.8(3)
C8 C6 C7 C2 173.9(2)
C5 C6 C7 C11 171.7(2)
C8 C6 C7 C11 -8.6(3)
C3 C2 C7 C6 3.7(3)
C1 C2 C7 C6 -177.3(2)
C3 C2 C7 C11 -174.1(2)
C1 C2 C7 C11 4.9(3)
C7 C6 C8 C37 -98.7(2)
C5 C6 C8 C37 81.0(3)
C7 C6 C8 C9 30.1(3)
C5 C6 C8 C9 -150.2(2)
C6 C8 C9 C10 -36.0(3)
C37 C8 C9 C10 92.4(2)
C6 C8 C9 C41 92.8(2)
C37 C8 C9 C41 -138.9(2)
C8 C9 C10 C11 22.3(3)
C41 C9 C10 C11 -107.2(3)
C9 C10 C11 C7 0.5(3)
C9 C10 C11 C12 174.7(2)
C6 C7 C11 C10 -8.5(3)
C2 C7 C11 C10 169.2(2)
C6 C7 C11 C12 175.8(2)
C2 C7 C11 C12 -6.5(3)
C10 C11 C12 N2 12.3(5)
C7 C11 C12 N2 -172.9(2)
C10 C11 C12 C1 -169.6(2)
C7 C11 C12 C1 5.2(2)
N1 C1 C12 N2 -3.5(3)
C2 C1 C12 N2 175.9(2)
N1 C1 C12 C11 178.1(2)
C2 C1 C12 C11 -2.5(2)
C18 C13 C14 C15 -4.5(3)
N1 C13 C14 C15 -178.7(2)
C18 C13 C14 C19 175.9(2)
N1 C13 C14 C19 1.7(3)
C13 C14 C15 C16 1.9(4)
C19 C14 C15 C16 -178.4(2)
C14 C15 C16 C17 1.2(4)
C15 C16 C17 C18 -2.0(4)
C16 C17 C18 C13 -0.4(4)
C16 C17 C18 C22 176.9(2)
C14 C13 C18 C17 3.7(3)
N1 C13 C18 C17 177.8(2)
C14 C13 C18 C22 -173.6(2)
N1 C13 C18 C22 0.4(3)
C15 C14 C19 C20 -97.4(3)
C13 C14 C19 C20 82.3(3)
C15 C14 C19 C21 28.8(4)
C13 C14 C19 C21 -151.5(3)
C17 C18 C22 C23 32.8(3)
C13 C18 C22 C23 -150.0(2)
C17 C18 C22 C24 -90.5(3)
C13 C18 C22 C24 86.7(3)
C30 C25 C26 C27 0.2(4)
N2 C25 C26 C27 174.0(2)
C30 C25 C26 C31A 173.1(4)
N2 C25 C26 C31A -13.1(5)
C30 C25 C26 C31 -164.7(4)
N2 C25 C26 C31 9.1(5)
C25 C26 C27 C28 -0.1(4)
C31A C26 C27 C28 -173.0(4)
C31 C26 C27 C28 164.6(4)
C26 C27 C28 C29 0.0(4)
C27 C28 C29 C30 0.1(4)
C28 C29 C30 C25 0.0(4)
C28 C29 C30 C34 -177.5(2)
C26 C25 C30 C29 -0.1(3)
N2 C25 C30 C29 -174.0(2)
C26 C25 C30 C34 177.4(2)
N2 C25 C30 C34 3.5(3)
C27 C26 C31 C33 -46.1(10)
C25 C26 C31 C33 118.3(8)
C31A C26 C31 C33 -144(3)
C27 C26 C31 C32 77.8(9)
C25 C26 C31 C32 -117.8(8)
C31A C26 C31 C32 -20(2)
C27 C26 C31A C32A 23.5(7)
C25 C26 C31A C32A -149.1(5)
C31 C26 C31A C32A 118(3)
C27 C26 C31A C33A -101.0(7)
C25 C26 C31A C33A 86.3(7)
C31 C26 C31A C33A -7(2)
C29 C30 C34 C36 -21.0(4)
C25 C30 C34 C36 161.6(3)
C29 C30 C34 C35 104.1(3)
C25 C30 C34 C35 -73.3(3)
C6 C8 C37 C39 67.4(3)
C9 C8 C37 C39 -60.7(3)
C6 C8 C37 C38 -53.5(3)
C9 C8 C37 C38 178.4(2)
C6 C8 C37 C40 -170.7(2)
C9 C8 C37 C40 61.1(3)
C10 C9 C41 C42 73.8(3)
C8 C9 C41 C42 -56.3(3)
C10 C9 C41 C44 -47.8(3)
C8 C9 C41 C44 -177.9(2)
C10 C9 C41 C43 -165.4(2)
C8 C9 C41 C43 64.5(3)
C2 C1 N1 C13 0.8(4)
C12 C1 N1 C13 180.0(2)
C18 C13 N1 C1 79.9(3)
C14 C13 N1 C1 -105.8(3)
C11 C12 N2 C25 -3.8(4)
C1 C12 N2 C25 178.3(2)
C26 C25 N2 C12 89.7(3)
C30 C25 N2 C12 -96.3(3)
